data_2232128
loop_
_publ_author_name
'Arumugam, Sri Ranjini'
'Dasary, Samuel S. R.'
'Venkatraman, Ramaiyer'
'Yu, Hongtao'
'Fronczek, Frank R.'

_publ_section_title
;
 Chloridodiphenyl{[1-(1,3-thiazol-2-yl-\k<i>N</i>)ethylidene]-4-phenylthiosemicarbazidato-\k^2^<i>N</i>^1^,<i>S</i>}tin(IV)
 methanol monosolvate
;
_journal_coeditor_code ZK2029
_journal_issue 10
_journal_name_full 'Acta Crystallographica Section E'
_journal_page_first m1409
_journal_page_last m1410
_journal_paper_doi 10.1107/S1600536811037627
_journal_volume 67
_journal_year 2011
_chemical_formula_iupac '[Sn (C6 H5)2 (C12 H11 N4 S2) Cl], C H4 O'
_chemical_formula_moiety 'C24 H21 Cl N4 S2 Sn, C H4 O'
_chemical_formula_sum 'C25 H25 Cl N4 O S2 Sn'
_chemical_formula_weight 615.75
_chemical_name_systematic
;
Chloridodiphenyl{[1-(1,3-thiazol-2-yl-\k<i>N</i>)ethylidene]-4-
phenylthiosemicarbazidato-\k^2^<i>N</i>^1^,<i>S</i>}tin(IV) methanol
monosolvate
;
_space_group_IT_number 14
_symmetry_cell_setting monoclinic
_symmetry_space_group_name_Hall '-P 2yn'
_symmetry_space_group_name_H-M 'P 1 21/n 1'
_atom_sites_solution_hydrogens geom
_atom_sites_solution_primary direct
_atom_sites_solution_secondary difmap
_audit_creation_method SHELXL-97
_cell_angle_alpha 90
_cell_angle_beta 102.050(7)
_cell_angle_gamma 90
_cell_formula_units_Z 4
_cell_length_a 8.5971(10)
_cell_length_b 20.182(3)
_cell_length_c 15.794(2)
_cell_measurement_reflns_used 7958
_cell_measurement_temperature 297.0(5)
_cell_measurement_theta_max 32.0
_cell_measurement_theta_min 2.5
_cell_volume 2680.0(6)
_computing_cell_refinement 'SCALEPACK (Otwinowski & Minor, 1997)'
_computing_data_collection 'COLLECT (Nonius, 2000)'
_computing_data_reduction 'DENZO and SCALEPACK (Otwinowski & Minor, 1997)'
_computing_molecular_graphics 'ORTEP-3 for Windows (Farrugia, 1997)'
_computing_publication_material 'SHELXL97 (Sheldrick, 2008)'
_computing_structure_refinement 'SHELXL97 (Sheldrick, 2008)'
_computing_structure_solution 'SIR97 (Altomare  <i>et al.</i>, 1999)'
_diffrn_ambient_temperature 297.0(5)
_diffrn_measured_fraction_theta_full 0.999
_diffrn_measured_fraction_theta_max 0.911
_diffrn_measurement_device 'Nonius KappaCCD'
_diffrn_measurement_method ' \w and \f'
_diffrn_radiation_monochromator graphite
_diffrn_radiation_source 'fine-focus sealed tube'
_diffrn_radiation_type MoK\a
_diffrn_radiation_wavelength 0.71073
_diffrn_reflns_av_R_equivalents 0.0270
_diffrn_reflns_av_sigmaI/netI 0.0402
_diffrn_reflns_limit_h_max 12
_diffrn_reflns_limit_h_min -12
_diffrn_reflns_limit_k_max 25
_diffrn_reflns_limit_k_min -28
_diffrn_reflns_limit_l_max 23
_diffrn_reflns_limit_l_min -23
_diffrn_reflns_number 31922
_diffrn_reflns_theta_full 25.00
_diffrn_reflns_theta_max 32.0
_diffrn_reflns_theta_min 2.6
_exptl_absorpt_coefficient_mu 1.234
_exptl_absorpt_correction_T_max 0.818
_exptl_absorpt_correction_T_min 0.709
_exptl_absorpt_correction_type multi-scan
_exptl_absorpt_process_details '(SCALEPACK; Otwinowski & Minor, 1997)'
_exptl_crystal_colour yellow
_exptl_crystal_density_diffrn 1.526
_exptl_crystal_density_method 'not measured'
_exptl_crystal_description fragment
_exptl_crystal_F_000 1240
_exptl_crystal_size_max 0.30
_exptl_crystal_size_mid 0.20
_exptl_crystal_size_min 0.17
_refine_diff_density_max 0.346
_refine_diff_density_min -0.578
_refine_ls_extinction_coef 0.00176(19)
_refine_ls_extinction_expression Fc^*^=kFc[1+0.001xFc^2^\l^3^/sin(2\q)]^-1/4^
_refine_ls_extinction_method 'SHELXL97 (Sheldrick, 2008)'
_refine_ls_goodness_of_fit_ref 1.011
_refine_ls_hydrogen_treatment mixed
_refine_ls_matrix_type full
_refine_ls_number_parameters 316
_refine_ls_number_reflns 8479
_refine_ls_number_restraints 0
_refine_ls_restrained_S_all 1.011
_refine_ls_R_factor_all 0.0559
_refine_ls_R_factor_gt 0.0322
_refine_ls_shift/su_max 0.002
_refine_ls_shift/su_mean 0.000
_refine_ls_structure_factor_coef Fsqd
_refine_ls_weighting_details 'calc w=1/[\s^2^(Fo^2^)+(0.0236P)^2^+0.9273P] where P=(Fo^2^+2Fc^2^)/3'
_refine_ls_weighting_scheme calc
_refine_ls_wR_factor_gt 0.0626
_refine_ls_wR_factor_ref 0.0697
_reflns_number_gt 6194
_reflns_number_total 8479
_reflns_threshold_expression I>2\s(I)
_cod_data_source_file zk2029.cif
_cod_data_source_block I
_cod_original_sg_symbol_H-M 'P 21/n'
_cod_database_code 2232128
_cod_database_fobs_code 2232128

loop_
_symmetry_equiv_pos_as_xyz
'x, y, z'
'-x+1/2, y+1/2, -z+1/2'
'-x, -y, -z'
'x-1/2, -y-1/2, z-1/2'

loop_
_atom_site_type_symbol
_atom_site_label
_atom_site_fract_x
_atom_site_fract_y
_atom_site_fract_z
_atom_site_U_iso_or_equiv
_atom_site_adp_type
_atom_site_calc_flag
_atom_site_refinement_flags
_atom_site_occupancy
_atom_site_symmetry_multiplicity
Sn Sn1 0.400041(15) 0.263309(7) 0.526902(8) 0.03515(5) Uani d . 1 1
Cl Cl1 0.66803(7) 0.21480(4) 0.50486(4) 0.06294(17) Uani d . 1 1
S S1 0.35758(7) 0.31789(3) 0.38254(3) 0.04796(14) Uani d . 1 1
S S2 0.09795(9) 0.29250(4) 0.75637(4) 0.06512(19) Uani d . 1 1
N N1 0.17015(18) 0.32507(8) 0.52098(10) 0.0356(4) Uani d . 1 1
N N2 0.10480(19) 0.36198(9) 0.44956(11) 0.0403(4) Uani d . 1 1
N N3 0.2829(2) 0.24841(9) 0.66321(12) 0.0419(4) Uani d . 1 1
N N4 0.1258(2) 0.39796(10) 0.31437(12) 0.0426(4) Uani d . 1 1
H H4N 0.175(3) 0.3937(12) 0.2732(15) 0.051 Uiso d . 1 1
C C1 0.1632(2) 0.28859(11) 0.66081(13) 0.0396(4) Uani d . 1 1
C C2 0.2388(3) 0.23643(14) 0.80026(17) 0.0615(7) Uani d . 1 1
H H2 0.2540 0.2202 0.8565 0.074 Uiso calc R 1 1
C C3 0.3249(3) 0.21897(13) 0.74245(15) 0.0540(6) Uani d . 1 1
H H3 0.4080 0.1887 0.7554 0.065 Uiso calc R 1 1
C C4 0.0950(2) 0.32769(11) 0.58439(13) 0.0402(5) Uani d . 1 1
C C5 -0.0537(3) 0.36652(15) 0.58116(17) 0.0617(7) Uani d . 1 1
H H5A -0.0412 0.4101 0.5590 0.092 Uiso calc R 1 1
H H5B -0.0746 0.3700 0.6384 0.092 Uiso calc R 1 1
H H5C -0.1410 0.3445 0.5440 0.092 Uiso calc R 1 1
C C6 0.1826(2) 0.36139(10) 0.38687(13) 0.0367(4) Uani d . 1 1
C C7 -0.0056(2) 0.44193(11) 0.29689(14) 0.0430(5) Uani d . 1 1
C C8 -0.0943(4) 0.46150(16) 0.35598(19) 0.0756(9) Uani d . 1 1
H H8 -0.0706 0.4451 0.4122 0.091 Uiso calc R 1 1
C C9 -0.2185(4) 0.50555(18) 0.3312(2) 0.0845(10) Uani d . 1 1
H H9 -0.2779 0.5181 0.3715 0.101 Uiso calc R 1 1
C C10 -0.2564(3) 0.53100(16) 0.2506(2) 0.0739(8) Uani d . 1 1
H H10 -0.3395 0.5611 0.2354 0.089 Uiso calc R 1 1
C C11 -0.1695(3) 0.51142(17) 0.1920(2) 0.0796(9) Uani d . 1 1
H H11 -0.1941 0.5281 0.1360 0.096 Uiso calc R 1 1
C C12 -0.0455(3) 0.46717(15) 0.21483(17) 0.0631(7) Uani d . 1 1
H H12 0.0118 0.4543 0.1738 0.076 Uiso calc R 1 1
C C13 0.2818(3) 0.17040(12) 0.49558(13) 0.0445(5) Uani d . 1 1
C C14 0.1166(3) 0.16993(15) 0.47549(18) 0.0676(8) Uani d . 1 1
H H14 0.0612 0.2091 0.4787 0.081 Uiso calc R 1 1
C C15 0.0335(4) 0.11204(19) 0.4508(2) 0.0847(10) Uani d . 1 1
H H15 -0.0771 0.1127 0.4377 0.102 Uiso calc R 1 1
C C16 0.1118(5) 0.05441(17) 0.4454(2) 0.0839(10) Uani d . 1 1
H H16 0.0553 0.0156 0.4288 0.101 Uiso calc R 1 1
C C17 0.2748(5) 0.05366(15) 0.4646(2) 0.0842(10) Uani d . 1 1
H H17 0.3289 0.0142 0.4609 0.101 Uiso calc R 1 1
C C18 0.3598(4) 0.11156(13) 0.48954(17) 0.0652(7) Uani d . 1 1
H H18 0.4704 0.1105 0.5023 0.078 Uiso calc R 1 1
C C19 0.5337(2) 0.33492(11) 0.61156(13) 0.0408(5) Uani d . 1 1
C C20 0.6194(3) 0.31871(15) 0.69410(15) 0.0557(6) Uani d . 1 1
H H20 0.6246 0.2749 0.7127 0.067 Uiso calc R 1 1
C C21 0.6963(3) 0.36751(19) 0.74819(17) 0.0714(9) Uani d . 1 1
H H21 0.7518 0.3564 0.8034 0.086 Uiso calc R 1 1
C C22 0.6916(3) 0.43192(19) 0.7215(2) 0.0784(10) Uani d . 1 1
H H22 0.7428 0.4645 0.7588 0.094 Uiso calc R 1 1
C C23 0.6124(3) 0.44858(15) 0.6407(2) 0.0732(8) Uani d . 1 1
H H23 0.6114 0.4924 0.6223 0.088 Uiso calc R 1 1
C C24 0.5321(3) 0.39994(13) 0.58489(17) 0.0544(6) Uani d . 1 1
H H24 0.4776 0.4116 0.5297 0.065 Uiso calc R 1 1
O O1 0.2782(3) 0.38699(13) 0.16545(14) 0.0795(7) Uani d . 1 1
H H1S 0.252(5) 0.357(2) 0.137(3) 0.119 Uiso d . 1 1
C C25 0.4439(4) 0.38909(18) 0.1816(2) 0.0845(10) Uani d . 1 1
H H25A 0.4819 0.4219 0.2250 0.127 Uiso calc R 1 1
H H25B 0.4780 0.4003 0.1292 0.127 Uiso calc R 1 1
H H25C 0.4860 0.3465 0.2016 0.127 Uiso calc R 1 1

loop_
_atom_site_aniso_label
_atom_site_aniso_U_11
_atom_site_aniso_U_22
_atom_site_aniso_U_33
_atom_site_aniso_U_12
_atom_site_aniso_U_13
_atom_site_aniso_U_23
Sn1 0.03442(8) 0.03828(8) 0.03287(8) 0.00389(6) 0.00732(5) -0.00039(6)
Cl1 0.0524(3) 0.0723(4) 0.0704(4) 0.0224(3) 0.0273(3) 0.0048(3)
S1 0.0483(3) 0.0618(4) 0.0370(3) 0.0164(3) 0.0163(2) 0.0096(2)
S2 0.0809(4) 0.0739(5) 0.0516(4) 0.0144(4) 0.0391(3) 0.0095(3)
N1 0.0337(8) 0.0375(9) 0.0366(9) 0.0025(7) 0.0096(7) 0.0025(7)
N2 0.0351(8) 0.0463(11) 0.0394(9) 0.0050(7) 0.0072(7) 0.0068(8)
N3 0.0436(9) 0.0452(11) 0.0387(10) 0.0031(8) 0.0129(8) 0.0029(7)
N4 0.0435(10) 0.0478(11) 0.0363(10) 0.0051(8) 0.0078(8) 0.0054(8)
C1 0.0424(10) 0.0421(11) 0.0380(11) -0.0025(9) 0.0171(9) -0.0008(9)
C2 0.0757(17) 0.0685(18) 0.0436(13) 0.0027(14) 0.0202(12) 0.0133(12)
C3 0.0571(14) 0.0582(16) 0.0458(13) 0.0055(12) 0.0089(11) 0.0108(11)
C4 0.0361(10) 0.0438(12) 0.0431(11) -0.0001(9) 0.0137(9) 0.0022(9)
C5 0.0471(13) 0.0786(19) 0.0665(17) 0.0212(13) 0.0285(12) 0.0139(14)
C6 0.0356(10) 0.0370(11) 0.0359(10) -0.0009(8) 0.0038(8) 0.0009(8)
C7 0.0411(11) 0.0379(12) 0.0463(12) -0.0010(9) 0.0004(9) 0.0034(10)
C8 0.086(2) 0.079(2) 0.0632(18) 0.0403(17) 0.0187(15) 0.0179(15)
C9 0.084(2) 0.088(2) 0.083(2) 0.0415(18) 0.0211(17) 0.0145(19)
C10 0.0612(16) 0.0656(19) 0.085(2) 0.0173(14) -0.0066(15) 0.0078(16)
C11 0.0730(19) 0.090(2) 0.0663(19) 0.0237(17) -0.0076(15) 0.0245(17)
C12 0.0585(14) 0.0755(19) 0.0516(15) 0.0139(13) 0.0030(12) 0.0135(13)
C13 0.0581(13) 0.0454(13) 0.0306(10) -0.0060(10) 0.0104(9) -0.0026(9)
C14 0.0623(16) 0.0642(18) 0.080(2) -0.0180(13) 0.0245(14) -0.0305(15)
C15 0.083(2) 0.093(3) 0.084(2) -0.041(2) 0.0294(17) -0.0394(19)
C16 0.129(3) 0.066(2) 0.0580(18) -0.045(2) 0.0219(19) -0.0142(15)
C17 0.143(3) 0.0404(16) 0.0615(19) -0.0015(18) 0.0033(19) -0.0003(13)
C18 0.0880(19) 0.0441(15) 0.0547(15) 0.0070(14) -0.0050(13) 0.0002(12)
C19 0.0299(9) 0.0526(14) 0.0417(11) -0.0009(9) 0.0115(8) -0.0092(10)
C20 0.0470(12) 0.0766(18) 0.0439(13) -0.0096(12) 0.0106(10) -0.0023(12)
C21 0.0528(15) 0.119(3) 0.0429(14) -0.0235(16) 0.0124(11) -0.0221(16)
C22 0.0642(17) 0.098(3) 0.077(2) -0.0290(17) 0.0238(16) -0.0406(19)
C23 0.0661(17) 0.0568(18) 0.098(2) -0.0130(14) 0.0212(16) -0.0207(16)
C24 0.0479(12) 0.0528(15) 0.0614(15) 0.0000(11) 0.0089(11) -0.0047(12)
O1 0.0758(14) 0.1003(19) 0.0638(14) 0.0098(13) 0.0178(11) -0.0101(11)
C25 0.084(2) 0.095(3) 0.080(2) -0.0011(19) 0.0276(17) 0.0158(18)

loop_
_atom_type_symbol
_atom_type_description
_atom_type_scat_dispersion_real
_atom_type_scat_dispersion_imag
_atom_type_scat_source
C C 0.0033 0.0016 'International Tables Vol C Tables 4.2.6.8 and 6.1.1.4'
H H 0.0000 0.0000 'International Tables Vol C Tables 4.2.6.8 and 6.1.1.4'
Cl Cl 0.1484 0.1585 'International Tables Vol C Tables 4.2.6.8 and 6.1.1.4'
N N 0.0061 0.0033 'International Tables Vol C Tables 4.2.6.8 and 6.1.1.4'
O O 0.0106 0.0060 'International Tables Vol C Tables 4.2.6.8 and 6.1.1.4'
S S 0.1246 0.1234 'International Tables Vol C Tables 4.2.6.8 and 6.1.1.4'
Sn Sn -0.6537 1.4246 'International Tables Vol C Tables 4.2.6.8 and 6.1.1.4'

loop_
_geom_angle_atom_site_label_1
_geom_angle_atom_site_label_2
_geom_angle_atom_site_label_3
_geom_angle
C19 Sn1 C13 154.86(8)
C19 Sn1 N1 90.24(7)
C13 Sn1 N1 95.85(8)
C19 Sn1 S1 103.35(6)
C13 Sn1 S1 101.78(6)
N1 Sn1 S1 76.39(4)
C19 Sn1 N3 78.98(7)
C13 Sn1 N3 80.88(7)
N1 Sn1 N3 67.57(6)
S1 Sn1 N3 143.93(4)
C19 Sn1 Cl1 87.85(5)
C13 Sn1 Cl1 91.74(6)
N1 Sn1 Cl1 165.94(4)
S1 Sn1 Cl1 90.49(2)
N3 Sn1 Cl1 125.54(4)
C6 S1 Sn1 98.55(7)
C2 S2 C1 89.55(12)
C4 N1 N2 115.29(16)
C4 N1 Sn1 123.10(14)
N2 N1 Sn1 121.61(11)
C6 N2 N1 115.61(16)
C1 N3 C3 110.72(19)
C1 N3 Sn1 110.27(13)
C3 N3 Sn1 137.91(15)
C6 N4 C7 129.29(18)
C6 N4 H4N 115.9(16)
C7 N4 H4N 114.8(16)
N3 C1 C4 122.62(17)
N3 C1 S2 113.78(16)
C4 C1 S2 123.59(16)
C3 C2 S2 110.3(2)
C3 C2 H2 124.9
S2 C2 H2 124.9
C2 C3 N3 115.7(2)
C2 C3 H3 122.2
N3 C3 H3 122.2
N1 C4 C1 115.86(18)
N1 C4 C5 123.70(19)
C1 C4 C5 120.43(18)
C4 C5 H5A 109.5
C4 C5 H5B 109.5
H5A C5 H5B 109.5
C4 C5 H5C 109.5
H5A C5 H5C 109.5
H5B C5 H5C 109.5
N2 C6 N4 118.77(18)
N2 C6 S1 127.81(16)
N4 C6 S1 113.42(15)
C12 C7 C8 118.0(2)
C12 C7 N4 116.7(2)
C8 C7 N4 125.3(2)
C7 C8 C9 119.7(3)
C7 C8 H8 120.1
C9 C8 H8 120.1
C10 C9 C8 122.2(3)
C10 C9 H9 118.9
C8 C9 H9 118.9
C9 C10 C11 118.1(3)
C9 C10 H10 120.9
C11 C10 H10 120.9
C10 C11 C12 120.9(3)
C10 C11 H11 119.5
C12 C11 H11 119.5
C7 C12 C11 121.0(3)
C7 C12 H12 119.5
C11 C12 H12 119.5
C18 C13 C14 117.9(2)
C18 C13 Sn1 123.85(18)
C14 C13 Sn1 118.16(19)
C15 C14 C13 120.9(3)
C15 C14 H14 119.5
C13 C14 H14 119.5
C16 C15 C14 120.6(3)
C16 C15 H15 119.7
C14 C15 H15 119.7
C15 C16 C17 119.6(3)
C15 C16 H16 120.2
C17 C16 H16 120.2
C16 C17 C18 120.4(3)
C16 C17 H17 119.8
C18 C17 H17 119.8
C13 C18 C17 120.6(3)
C13 C18 H18 119.7
C17 C18 H18 119.7
C24 C19 C20 118.6(2)
C24 C19 Sn1 118.94(17)
C20 C19 Sn1 122.45(19)
C21 C20 C19 120.2(3)
C21 C20 H20 119.9
C19 C20 H20 119.9
C22 C21 C20 120.7(3)
C22 C21 H21 119.7
C20 C21 H21 119.7
C23 C22 C21 120.2(3)
C23 C22 H22 119.9
C21 C22 H22 119.9
C22 C23 C24 120.2(3)
C22 C23 H23 119.9
C24 C23 H23 119.9
C19 C24 C23 120.2(3)
C19 C24 H24 119.9
C23 C24 H24 119.9
C25 O1 H1S 107(3)
O1 C25 H25A 109.5
O1 C25 H25B 109.5
H25A C25 H25B 109.5
O1 C25 H25C 109.5
H25A C25 H25C 109.5
H25B C25 H25C 109.5

loop_
_geom_bond_atom_site_label_1
_geom_bond_atom_site_label_2
_geom_bond_distance
Sn1 C19 2.134(2)
Sn1 C13 2.141(2)
Sn1 N1 2.3220(16)
Sn1 S1 2.4896(6)
Sn1 N3 2.5779(18)
Sn1 Cl1 2.5929(6)
S1 C6 1.755(2)
S2 C2 1.696(3)
S2 C1 1.718(2)
N1 C4 1.301(2)
N1 N2 1.371(2)
N2 C6 1.306(2)
N3 C1 1.304(3)
N3 C3 1.364(3)
N4 C6 1.364(3)
N4 C7 1.418(3)
N4 H4N 0.85(2)
C1 C4 1.459(3)
C2 C3 1.337(3)
C2 H2 0.9300
C3 H3 0.9300
C4 C5 1.491(3)
C5 H5A 0.9600
C5 H5B 0.9600
C5 H5C 0.9600
C7 C12 1.368(3)
C7 C8 1.380(3)
C8 C9 1.382(4)
C8 H8 0.9300
C9 C10 1.348(4)
C9 H9 0.9300
C10 C11 1.363(4)
C10 H10 0.9300
C11 C12 1.379(4)
C11 H11 0.9300
C12 H12 0.9300
C13 C18 1.377(3)
C13 C14 1.389(3)
C14 C15 1.383(4)
C14 H14 0.9300
C15 C16 1.355(5)
C15 H15 0.9300
C16 C17 1.371(5)
C16 H16 0.9300
C17 C18 1.391(4)
C17 H17 0.9300
C18 H18 0.9300
C19 C24 1.377(3)
C19 C20 1.396(3)
C20 C21 1.379(4)
C20 H20 0.9300
C21 C22 1.364(5)
C21 H21 0.9300
C22 C23 1.358(4)
C22 H22 0.9300
C23 C24 1.401(4)
C23 H23 0.9300
C24 H24 0.9300
O1 C25 1.395(4)
O1 H1S 0.76(4)
C25 H25A 0.9600
C25 H25B 0.9600
C25 H25C 0.9600

loop_
_geom_hbond_atom_site_label_D
_geom_hbond_atom_site_label_H
_geom_hbond_atom_site_label_A
_geom_hbond_site_symmetry_A
_geom_hbond_distance_DH
_geom_hbond_distance_HA
_geom_hbond_distance_DA
_geom_hbond_angle_DHA
N4 H4N O1 . 0.85(2) 2.08(2) 2.930(3) 175(2)
O1 H1S Cl1 4_565 0.76(4) 2.52(4) 3.248(2) 162(4)

loop_
_geom_torsion_atom_site_label_1
_geom_torsion_atom_site_label_2
_geom_torsion_atom_site_label_3
_geom_torsion_atom_site_label_4
_geom_torsion
C19 Sn1 S1 C6 -87.39(9)
C13 Sn1 S1 C6 92.81(9)
N1 Sn1 S1 C6 -0.44(8)
N3 Sn1 S1 C6 2.17(11)
Cl1 Sn1 S1 C6 -175.30(7)
C19 Sn1 N1 C4 -74.56(18)
C13 Sn1 N1 C4 81.01(17)
S1 Sn1 N1 C4 -178.25(17)
N3 Sn1 N1 C4 3.41(16)
Cl1 Sn1 N1 C4 -156.65(15)
C19 Sn1 N1 N2 104.97(15)
C13 Sn1 N1 N2 -99.46(15)
S1 Sn1 N1 N2 1.28(14)
N3 Sn1 N1 N2 -177.06(16)
Cl1 Sn1 N1 N2 22.9(3)
C4 N1 N2 C6 177.74(19)
Sn1 N1 N2 C6 -1.8(2)
C19 Sn1 N3 C1 88.85(16)
C13 Sn1 N3 C1 -106.27(16)
N1 Sn1 N3 C1 -6.02(14)
S1 Sn1 N3 C1 -8.76(19)
Cl1 Sn1 N3 C1 168.14(13)
C19 Sn1 N3 C3 -77.5(2)
C13 Sn1 N3 C3 87.4(2)
N1 Sn1 N3 C3 -172.3(2)
S1 Sn1 N3 C3 -175.08(19)
Cl1 Sn1 N3 C3 1.8(2)
C3 N3 C1 C4 178.9(2)
Sn1 N3 C1 C4 8.7(3)
C3 N3 C1 S2 0.5(2)
Sn1 N3 C1 S2 -169.73(10)
C2 S2 C1 N3 -0.6(2)
C2 S2 C1 C4 -179.0(2)
C1 S2 C2 C3 0.5(2)
S2 C2 C3 N3 -0.3(3)
C1 N3 C3 C2 -0.1(3)
Sn1 N3 C3 C2 166.14(19)
N2 N1 C4 C1 179.97(17)
Sn1 N1 C4 C1 -0.5(3)
N2 N1 C4 C5 1.2(3)
Sn1 N1 C4 C5 -179.29(18)
N3 C1 C4 N1 -6.4(3)
S2 C1 C4 N1 171.93(17)
N3 C1 C4 C5 172.5(2)
S2 C1 C4 C5 -9.2(3)
N1 N2 C6 N4 -178.91(18)
N1 N2 C6 S1 1.4(3)
C7 N4 C6 N2 4.4(3)
C7 N4 C6 S1 -175.87(18)
Sn1 S1 C6 N2 -0.3(2)
Sn1 S1 C6 N4 179.95(14)
C6 N4 C7 C12 -173.6(2)
C6 N4 C7 C8 7.1(4)
C12 C7 C8 C9 -0.3(5)
N4 C7 C8 C9 179.0(3)
C7 C8 C9 C10 -0.5(6)
C8 C9 C10 C11 0.9(6)
C9 C10 C11 C12 -0.4(5)
C8 C7 C12 C11 0.7(4)
N4 C7 C12 C11 -178.6(3)
C10 C11 C12 C7 -0.4(5)
C19 Sn1 C13 C18 -76.4(3)
N1 Sn1 C13 C18 -179.58(19)
S1 Sn1 C13 C18 103.14(19)
N3 Sn1 C13 C18 -113.5(2)
Cl1 Sn1 C13 C18 12.27(19)
C19 Sn1 C13 C14 107.3(2)
N1 Sn1 C13 C14 4.12(19)
S1 Sn1 C13 C14 -73.16(18)
N3 Sn1 C13 C14 70.24(18)
Cl1 Sn1 C13 C14 -164.03(18)
C18 C13 C14 C15 0.4(4)
Sn1 C13 C14 C15 176.9(2)
C13 C14 C15 C16 -0.2(5)
C14 C15 C16 C17 -0.1(5)
C15 C16 C17 C18 0.1(5)
C14 C13 C18 C17 -0.4(4)
Sn1 C13 C18 C17 -176.7(2)
C16 C17 C18 C13 0.2(5)
C13 Sn1 C19 C24 -161.17(19)
N1 Sn1 C19 C24 -56.77(17)
S1 Sn1 C19 C24 19.30(17)
N3 Sn1 C19 C24 -123.84(17)
Cl1 Sn1 C19 C24 109.30(16)
C13 Sn1 C19 C20 17.0(3)
N1 Sn1 C19 C20 121.42(17)
S1 Sn1 C19 C20 -162.51(16)
N3 Sn1 C19 C20 54.35(16)
Cl1 Sn1 C19 C20 -72.51(16)
C24 C19 C20 C21 2.0(3)
Sn1 C19 C20 C21 -176.23(17)
C19 C20 C21 C22 -0.9(4)
C20 C21 C22 C23 -0.8(4)
C21 C22 C23 C24 1.4(4)
C20 C19 C24 C23 -1.4(3)
Sn1 C19 C24 C23 176.88(18)
C22 C23 C24 C19 -0.3(4)
